data_2240687
loop_
_publ_author_name
'Purandara, H.'
'Foro, Sabine'
'Gowda, B. Thimme'

_publ_section_title
;
 Crystal structure of
 (<i>E</i>)-<i>N</i>-{2-[2-(3-chlorobenzylidene)hydrazinyl]-2-oxoethyl}-4-methylbenzenesulfonamide
 monohydrate
;
_journal_coeditor_code SU5128
_journal_issue 6
_journal_name_full 'Acta Crystallographica Section E'
_journal_page_first 602
_journal_page_last 605
_journal_paper_doi 10.1107/S2056989015008506
_journal_volume 71
_journal_year 2015
_chemical_formula_iupac 'C16 H16 Cl N3 O3 S, H2 O'
_chemical_formula_moiety 'C16 H16 Cl N3 O3 S, H2 O'
_chemical_formula_sum 'C16 H18 Cl N3 O4 S'
_chemical_formula_weight 383.84
_chemical_name_systematic
;
(<i>E</i>)-<i>N</i>-{2-[2-(3-Chlorobenzylidene)hydrazinyl]-2-oxoethyl}-4-\
methylbenzenesulfonamide monohydrate
;
_space_group_IT_number 14
_symmetry_cell_setting monoclinic
_symmetry_space_group_name_Hall '-P 2ybc'
_symmetry_space_group_name_H-M 'P 1 21/c 1'
_atom_sites_solution_hydrogens geom
_atom_sites_solution_primary direct
_atom_sites_solution_secondary difmap
_audit_creation_method SHELXL-97
_cell_angle_alpha 90.00
_cell_angle_beta 115.580(10)
_cell_angle_gamma 90.00
_cell_formula_units_Z 4
_cell_length_a 12.5760(10)
_cell_length_b 12.769(2)
_cell_length_c 12.4810(10)
_cell_measurement_reflns_used 3002
_cell_measurement_temperature 293(2)
_cell_measurement_theta_max 27.80
_cell_measurement_theta_min 3.05
_cell_volume 1807.8(4)
_computing_cell_refinement
;
CrysAlis CCD (Oxford Diffraction, 2009)
;
_computing_data_collection
;
CrysAlis CCD (Oxford Diffraction, 2009)
;
_computing_data_reduction
;
CrysAlis RED (Oxford Diffraction, 2009)
;
_computing_molecular_graphics
;
PLATON (Spek, 2009)
;
_computing_publication_material
;
SHELXL97 (Sheldrick, 2008) and PLATON (Spek, 2009)
;
_computing_structure_refinement
;
SHELXL97 (Sheldrick, 2008)
;
_computing_structure_solution
;
SHELXS97 (Sheldrick, 2008)
;
_diffrn_ambient_temperature 293(2)
_diffrn_measured_fraction_theta_full 0.999
_diffrn_measured_fraction_theta_max 0.999
_diffrn_measurement_device_type
;
Oxford Diffraction Xcalibur Sapphire CCD detector
;
_diffrn_measurement_method '\w scans'
_diffrn_radiation_monochromator graphite
_diffrn_radiation_source 'fine-focus sealed tube'
_diffrn_radiation_type MoK\a
_diffrn_radiation_wavelength 0.71073
_diffrn_reflns_av_R_equivalents 0.0258
_diffrn_reflns_av_sigmaI/netI 0.0247
_diffrn_reflns_limit_h_max 15
_diffrn_reflns_limit_h_min -11
_diffrn_reflns_limit_k_max 15
_diffrn_reflns_limit_k_min -14
_diffrn_reflns_limit_l_max 15
_diffrn_reflns_limit_l_min -14
_diffrn_reflns_number 11031
_diffrn_reflns_theta_full 25.35
_diffrn_reflns_theta_max 25.35
_diffrn_reflns_theta_min 3.19
_diffrn_standards_decay_% 0
_diffrn_standards_number 0
_exptl_absorpt_coefficient_mu 0.353
_exptl_absorpt_correction_T_max 0.8835
_exptl_absorpt_correction_T_min 0.8490
_exptl_absorpt_correction_type multi-scan
_exptl_absorpt_process_details
;
(CrysAlis RED; Oxford Diffraction, 2009)
;
_exptl_crystal_colour colourless
_exptl_crystal_density_diffrn 1.410
_exptl_crystal_density_method 'not measured'
_exptl_crystal_description prism
_exptl_crystal_F_000 800
_exptl_crystal_size_max 0.48
_exptl_crystal_size_mid 0.40
_exptl_crystal_size_min 0.36
_refine_diff_density_max 0.239
_refine_diff_density_min -0.291
_refine_ls_extinction_method none
_refine_ls_goodness_of_fit_ref 1.035
_refine_ls_hydrogen_treatment mixed
_refine_ls_matrix_type full
_refine_ls_number_parameters 239
_refine_ls_number_reflns 3307
_refine_ls_number_restraints 17
_refine_ls_restrained_S_all 1.149
_refine_ls_R_factor_all 0.0633
_refine_ls_R_factor_gt 0.0408
_refine_ls_shift/su_max 0.000
_refine_ls_shift/su_mean 0.000
_refine_ls_structure_factor_coef Fsqd
_refine_ls_weighting_details 'calc w=1/[\s^2^(Fo^2^)+(0.0426P)^2^+0.8977P] where P=(Fo^2^+2Fc^2^)/3'
_refine_ls_weighting_scheme calc
_refine_ls_wR_factor_gt 0.0948
_refine_ls_wR_factor_ref 0.1064
_reflns_number_gt 2408
_reflns_number_total 3307
_reflns_threshold_expression I>2sigma(I)
_cod_data_source_file su5128sup1.cif
_cod_data_source_block I
_cod_original_cell_volume 1807.8(3)
_cod_original_sg_symbol_H-M 'P 21/c'
_cod_database_code 2240687
_cod_database_fobs_code 2240687

loop_
_symmetry_equiv_pos_as_xyz
'x, y, z'
'-x, y+1/2, -z+1/2'
'-x, -y, -z'
'x, -y-1/2, z-1/2'

loop_
_atom_site_type_symbol
_atom_site_label
_atom_site_fract_x
_atom_site_fract_y
_atom_site_fract_z
_atom_site_U_iso_or_equiv
_atom_site_adp_type
_atom_site_calc_flag
_atom_site_refinement_flags
_atom_site_occupancy
_atom_site_symmetry_multiplicity
Cl Cl1 0.17126(8) -0.13298(6) -0.26071(6) 0.0738(3) Uani d . 1 1
S S1 0.76144(8) -0.01311(5) 0.61570(6) 0.0673(3) Uani d U 1 1
O O1 0.7033(2) -0.09611(16) 0.6464(2) 0.1062(9) Uani d U 1 1
O O2 0.8221(3) -0.0340(2) 0.54459(19) 0.1084(10) Uani d U 1 1
O O3 0.61344(16) 0.28736(12) 0.34493(15) 0.0527(5) Uani d . 1 1
N N1 0.6578(2) 0.06969(17) 0.54323(18) 0.0531(6) Uani d D 1 1
H H1N 0.609(2) 0.075(2) 0.572(3) 0.064 Uiso d D 1 1
N N2 0.55088(19) 0.11910(15) 0.30730(17) 0.0429(5) Uani d D 1 1
H H2N 0.550(2) 0.0597(15) 0.335(2) 0.052 Uiso d D 1 1
N N3 0.48871(18) 0.13740(15) 0.18666(16) 0.0411(5) Uani d . 1 1
C C1 0.8618(2) 0.04984(19) 0.7459(2) 0.0455(6) Uani d . 1 1
C C2 0.9647(3) 0.0911(3) 0.7515(3) 0.0625(8) Uani d . 1 1
H H2 0.9845 0.0822 0.6884 0.075 Uiso calc R 1 1
C C3 1.0386(3) 0.1459(3) 0.8509(3) 0.0679(8) Uani d . 1 1
H H3 1.1078 0.1745 0.8538 0.081 Uiso calc R 1 1
C C4 1.0120(3) 0.1590(2) 0.9455(2) 0.0558(7) Uani d . 1 1
C C5 0.9090(3) 0.1164(2) 0.9388(2) 0.0642(8) Uani d . 1 1
H H5 0.8899 0.1244 1.0025 0.077 Uiso calc R 1 1
C C6 0.8329(3) 0.0622(2) 0.8393(2) 0.0598(8) Uani d . 1 1
H H6 0.7631 0.0344 0.8358 0.072 Uiso calc R 1 1
C C7 0.6874(3) 0.1691(2) 0.5065(2) 0.0592(8) Uani d . 1 1
H H7A 0.7692 0.1669 0.5196 0.071 Uiso calc R 1 1
H H7B 0.6800 0.2240 0.5566 0.071 Uiso calc R 1 1
C C8 0.6120(2) 0.19752(18) 0.3780(2) 0.0404(6) Uani d . 1 1
C C9 0.4390(2) 0.05767(18) 0.12515(19) 0.0397(6) Uani d . 1 1
H H9 0.4432 -0.0058 0.1634 0.048 Uiso calc R 1 1
C C10 0.3749(2) 0.06248(17) -0.00476(19) 0.0373(5) Uani d . 1 1
C C11 0.3796(2) 0.14931(18) -0.0694(2) 0.0437(6) Uani d . 1 1
H H11 0.4218 0.2083 -0.0301 0.052 Uiso calc R 1 1
C C12 0.3216(2) 0.1485(2) -0.1919(2) 0.0485(6) Uani d . 1 1
H H12 0.3257 0.2068 -0.2346 0.058 Uiso calc R 1 1
C C13 0.2575(2) 0.0619(2) -0.2517(2) 0.0474(6) Uani d . 1 1
H H13 0.2185 0.0614 -0.3343 0.057 Uiso calc R 1 1
C C14 0.2526(2) -0.02361(18) -0.1869(2) 0.0440(6) Uani d . 1 1
C C15 0.3108(2) -0.02469(18) -0.0641(2) 0.0415(6) Uani d . 1 1
H H15 0.3070 -0.0834 -0.0217 0.050 Uiso calc R 1 1
C C16 1.0936(3) 0.2202(3) 1.0535(3) 0.0944(12) Uani d . 1 1
H H16A 1.1740 0.2051 1.0699 0.142 Uiso calc R 1 1
H H16B 1.0796 0.2005 1.1206 0.142 Uiso calc R 1 1
H H16C 1.0790 0.2937 1.0385 0.142 Uiso calc R 1 1
O O4 0.4852(2) 0.38922(15) 0.13369(18) 0.0643(6) Uani d D 1 1
H H41 0.516(3) 0.344(2) 0.189(3) 0.096 Uiso d D 1 1
H H42 0.425(2) 0.364(3) 0.077(3) 0.096 Uiso d D 1 1

loop_
_atom_site_aniso_label
_atom_site_aniso_U_11
_atom_site_aniso_U_22
_atom_site_aniso_U_33
_atom_site_aniso_U_12
_atom_site_aniso_U_13
_atom_site_aniso_U_23
Cl1 0.0936(6) 0.0521(4) 0.0468(4) -0.0165(4) 0.0030(4) -0.0128(3)
S1 0.0968(6) 0.0392(4) 0.0341(4) 0.0075(4) -0.0016(4) -0.0071(3)
O1 0.136(2) 0.0424(11) 0.0708(14) -0.0240(11) -0.0207(13) 0.0124(10)
O2 0.132(2) 0.117(2) 0.0522(13) 0.0494(17) 0.0169(14) -0.0300(13)
O3 0.0696(12) 0.0340(9) 0.0400(10) -0.0012(8) 0.0100(9) 0.0021(7)
N1 0.0679(16) 0.0407(12) 0.0300(11) -0.0059(11) 0.0014(10) 0.0019(9)
N2 0.0535(13) 0.0349(11) 0.0267(10) -0.0036(9) 0.0044(9) 0.0030(8)
N3 0.0498(12) 0.0383(11) 0.0253(10) 0.0000(9) 0.0068(9) 0.0012(8)
C1 0.0573(17) 0.0396(13) 0.0295(12) 0.0061(12) 0.0092(12) -0.0005(10)
C2 0.0617(19) 0.082(2) 0.0438(16) 0.0111(16) 0.0229(15) -0.0023(14)
C3 0.0481(17) 0.087(2) 0.0607(19) -0.0048(16) 0.0166(15) 0.0003(17)
C4 0.0548(18) 0.0494(15) 0.0440(16) 0.0016(13) 0.0032(13) -0.0043(12)
C5 0.073(2) 0.082(2) 0.0377(15) -0.0082(17) 0.0235(15) -0.0154(14)
C6 0.0578(18) 0.0744(19) 0.0430(15) -0.0159(15) 0.0179(14) -0.0065(14)
C7 0.075(2) 0.0436(14) 0.0333(14) -0.0112(13) -0.0013(13) 0.0017(11)
C8 0.0464(14) 0.0353(13) 0.0310(12) 0.0009(11) 0.0088(11) -0.0005(10)
C9 0.0461(14) 0.0368(12) 0.0285(12) 0.0009(11) 0.0088(11) 0.0039(10)
C10 0.0402(13) 0.0364(12) 0.0293(12) 0.0029(10) 0.0092(10) -0.0002(9)
C11 0.0521(15) 0.0377(13) 0.0364(13) -0.0043(11) 0.0143(11) -0.0029(10)
C12 0.0609(17) 0.0452(14) 0.0346(13) 0.0018(12) 0.0160(12) 0.0074(10)
C13 0.0575(16) 0.0508(15) 0.0258(12) 0.0086(13) 0.0102(11) 0.0011(11)
C14 0.0494(15) 0.0374(12) 0.0336(12) 0.0015(11) 0.0069(11) -0.0073(10)
C15 0.0492(15) 0.0351(12) 0.0339(12) 0.0009(11) 0.0120(11) 0.0021(10)
C16 0.097(3) 0.082(2) 0.065(2) -0.019(2) -0.0017(19) -0.0223(18)
O4 0.0862(16) 0.0459(11) 0.0450(12) 0.0082(10) 0.0134(11) 0.0081(9)

loop_
_atom_type_symbol
_atom_type_description
_atom_type_scat_dispersion_real
_atom_type_scat_dispersion_imag
_atom_type_scat_source
C C 0.0033 0.0016 'International Tables Vol C Tables 4.2.6.8 and 6.1.1.4'
H H 0.0000 0.0000 'International Tables Vol C Tables 4.2.6.8 and 6.1.1.4'
Cl Cl 0.1484 0.1585 'International Tables Vol C Tables 4.2.6.8 and 6.1.1.4'
N N 0.0061 0.0033 'International Tables Vol C Tables 4.2.6.8 and 6.1.1.4'
O O 0.0106 0.0060 'International Tables Vol C Tables 4.2.6.8 and 6.1.1.4'
S S 0.1246 0.1234 'International Tables Vol C Tables 4.2.6.8 and 6.1.1.4'

loop_
_geom_angle_atom_site_label_1
_geom_angle_atom_site_label_2
_geom_angle_atom_site_label_3
_geom_angle
O2 S1 O1 120.10(18)
O2 S1 N1 107.06(14)
O1 S1 N1 104.62(15)
O2 S1 C1 107.26(16)
O1 S1 C1 109.67(13)
N1 S1 C1 107.51(11)
C7 N1 S1 119.6(2)
C7 N1 H1N 113(2)
S1 N1 H1N 112(2)
C8 N2 N3 119.05(19)
C8 N2 H2N 120.8(18)
N3 N2 H2N 120.2(18)
C9 N3 N2 115.02(19)
C2 C1 C6 120.2(2)
C2 C1 S1 120.5(2)
C6 C1 S1 119.2(2)
C1 C2 C3 119.8(3)
C1 C2 H2 120.1
C3 C2 H2 120.1
C4 C3 C2 121.2(3)
C4 C3 H3 119.4
C2 C3 H3 119.4
C3 C4 C5 118.3(3)
C3 C4 C16 120.5(3)
C5 C4 C16 121.2(3)
C4 C5 C6 121.5(3)
C4 C5 H5 119.3
C6 C5 H5 119.3
C1 C6 C5 119.1(3)
C1 C6 H6 120.5
C5 C6 H6 120.5
N1 C7 C8 114.6(2)
N1 C7 H7A 108.6
C8 C7 H7A 108.6
N1 C7 H7B 108.6
C8 C7 H7B 108.6
H7A C7 H7B 107.6
O3 C8 N2 124.6(2)
O3 C8 C7 119.3(2)
N2 C8 C7 116.0(2)
N3 C9 C10 121.9(2)
N3 C9 H9 119.1
C10 C9 H9 119.1
C15 C10 C11 119.5(2)
C15 C10 C9 118.1(2)
C11 C10 C9 122.4(2)
C12 C11 C10 120.2(2)
C12 C11 H11 119.9
C10 C11 H11 119.9
C11 C12 C13 120.7(2)
C11 C12 H12 119.7
C13 C12 H12 119.7
C14 C13 C12 118.7(2)
C14 C13 H13 120.6
C12 C13 H13 120.6
C13 C14 C15 121.5(2)
C13 C14 Cl1 119.37(18)
C15 C14 Cl1 119.12(19)
C14 C15 C10 119.4(2)
C14 C15 H15 120.3
C10 C15 H15 120.3
C4 C16 H16A 109.5
C4 C16 H16B 109.5
H16A C16 H16B 109.5
C4 C16 H16C 109.5
H16A C16 H16C 109.5
H16B C16 H16C 109.5
H41 O4 H42 110(3)

loop_
_geom_bond_atom_site_label_1
_geom_bond_atom_site_label_2
_geom_bond_distance
Cl1 C14 1.741(2)
S1 O2 1.423(3)
S1 O1 1.430(3)
S1 N1 1.618(2)
S1 C1 1.763(2)
O3 C8 1.222(3)
N1 C7 1.452(3)
N1 H1N 0.833(18)
N2 C8 1.337(3)
N2 N3 1.384(3)
N2 H2N 0.836(18)
N3 C9 1.266(3)
C1 C2 1.370(4)
C1 C6 1.373(4)
C2 C3 1.377(4)
C2 H2 0.9300
C3 C4 1.369(4)
C3 H3 0.9300
C4 C5 1.374(4)
C4 C16 1.512(4)
C5 C6 1.382(4)
C5 H5 0.9300
C6 H6 0.9300
C7 C8 1.512(3)
C7 H7A 0.9700
C7 H7B 0.9700
C9 C10 1.468(3)
C9 H9 0.9300
C10 C15 1.386(3)
C10 C11 1.387(3)
C11 C12 1.381(3)
C11 H11 0.9300
C12 C13 1.382(4)
C12 H12 0.9300
C13 C14 1.376(3)
C13 H13 0.9300
C14 C15 1.385(3)
C15 H15 0.9300
C16 H16A 0.9600
C16 H16B 0.9600
C16 H16C 0.9600
O4 H41 0.85(2)
O4 H42 0.844(19)

loop_
_geom_hbond_atom_site_label_D
_geom_hbond_atom_site_label_H
_geom_hbond_atom_site_label_A
_geom_hbond_site_symmetry_A
_geom_hbond_distance_DH
_geom_hbond_distance_HA
_geom_hbond_distance_DA
_geom_hbond_angle_DHA
O4 H41 O3 . 0.85(3) 1.94(3) 2.752(3) 159(3)
O4 H42 O1 2_655 0.85(3) 2.60(3) 3.274(3) 138(3)
N1 H1N O4 4_566 0.84(3) 2.06(3) 2.895(4) 171(3)
N2 H2N O4 2_645 0.84(2) 2.29(2) 3.107(3) 167(2)
C13 H13 O2 3_655 0.93 2.47 3.366(3) 161
C15 H15 O3 2_645 0.93 2.59 3.450(3) 155

loop_
_geom_torsion_atom_site_label_1
_geom_torsion_atom_site_label_2
_geom_torsion_atom_site_label_3
_geom_torsion_atom_site_label_4
_geom_torsion
O2 S1 N1 C7 -56.6(2)
O1 S1 N1 C7 174.9(2)
C1 S1 N1 C7 58.4(2)
C8 N2 N3 C9 176.0(2)
O2 S1 C1 C2 15.1(3)
O1 S1 C1 C2 147.0(2)
N1 S1 C1 C2 -99.8(2)
O2 S1 C1 C6 -168.5(2)
O1 S1 C1 C6 -36.5(3)
N1 S1 C1 C6 76.6(2)
C6 C1 C2 C3 -0.5(4)
S1 C1 C2 C3 175.8(2)
C1 C2 C3 C4 0.8(5)
C2 C3 C4 C5 -0.4(5)
C2 C3 C4 C16 -179.4(3)
C3 C4 C5 C6 -0.4(5)
C16 C4 C5 C6 178.7(3)
C2 C1 C6 C5 -0.2(4)
S1 C1 C6 C5 -176.6(2)
C4 C5 C6 C1 0.6(5)
S1 N1 C7 C8 132.0(2)
N3 N2 C8 O3 3.4(4)
N3 N2 C8 C7 -174.1(2)
N1 C7 C8 O3 165.3(3)
N1 C7 C8 N2 -17.0(4)
N2 N3 C9 C10 -176.7(2)
N3 C9 C10 C15 -172.1(2)
N3 C9 C10 C11 9.9(4)
C15 C10 C11 C12 -0.6(4)
C9 C10 C11 C12 177.4(2)
C10 C11 C12 C13 0.6(4)
C11 C12 C13 C14 0.0(4)
C12 C13 C14 C15 -0.5(4)
C12 C13 C14 Cl1 179.4(2)
C13 C14 C15 C10 0.4(4)
Cl1 C14 C15 C10 -179.45(19)
C11 C10 C15 C14 0.1(4)
C9 C10 C15 C14 -177.9(2)
